data_4065150
loop_
_publ_author_name
'Colquhoun, Victoria P.'
'Abele, Bors C.'
'Strohmann, Carsten'

_publ_section_title
;
 Control of N- or C-Bridging Mode in Dimeric Butylmagnesium Silylamides
;
_journal_issue 20
_journal_name_full Organometallics
_journal_page_first 5408
_journal_paper_doi 10.1021/om200587n
_journal_volume 30
_journal_year 2011
_chemical_formula_sum 'C30 H68 Mg2 N4 Si2'
_chemical_formula_weight 589.68
_chemical_name_systematic
;
 ?
;
_space_group_IT_number 2
_symmetry_cell_setting triclinic
_symmetry_space_group_name_Hall '-P 1'
_symmetry_space_group_name_H-M 'P -1'
_atom_sites_solution_hydrogens geom
_atom_sites_solution_primary direct
_atom_sites_solution_secondary difmap
_audit_creation_date 2009-11-05T14:02:21-00:00
_audit_creation_method 'WinGX routine CIF_UPDATE'
_cell_angle_alpha 83.090(3)
_cell_angle_beta 88.234(3)
_cell_angle_gamma 74.707(3)
_cell_formula_units_Z 1
_cell_length_a 8.5742(14)
_cell_length_b 10.2417(17)
_cell_length_c 10.7960(18)
_cell_measurement_temperature 173(2)
_cell_measurement_theta_max 27
_cell_measurement_theta_min 1.9
_cell_volume 907.8(3)
_computing_cell_refinement 'SAINT-Plus (Bruker, 1999)'
_computing_data_collection 'SMART (Bruker, 2001)'
_computing_data_reduction 'SAINT-Plus (Bruker, 1999)'
_computing_molecular_graphics 'Ortep-3 (Farrugia, 1997)'
_computing_publication_material 'SHELXL97 (Sheldrick, 2008)'
_computing_structure_refinement 'SHELXL97 (Sheldrick, 2008)'
_computing_structure_solution 'SHELXS97 (Sheldrick, 2008)'
_diffrn_ambient_temperature 173(2)
_diffrn_measured_fraction_theta_full 0.978
_diffrn_measured_fraction_theta_max 0.978
_diffrn_measurement_device_type 'Bruker SMART APEX CCD'
_diffrn_measurement_method \w-scans
_diffrn_radiation_monochromator graphite
_diffrn_radiation_source 'fine-focus sealed tube'
_diffrn_radiation_type MoK\a
_diffrn_radiation_wavelength 0.71073
_diffrn_reflns_av_R_equivalents 0.0258
_diffrn_reflns_av_unetI/netI 0.034
_diffrn_reflns_limit_h_max 10
_diffrn_reflns_limit_h_min -10
_diffrn_reflns_limit_k_max 12
_diffrn_reflns_limit_k_min -13
_diffrn_reflns_limit_l_max 13
_diffrn_reflns_limit_l_min -13
_diffrn_reflns_number 9322
_diffrn_reflns_theta_full 27
_diffrn_reflns_theta_max 27
_diffrn_reflns_theta_min 1.9
_exptl_absorpt_coefficient_mu 0.156
_exptl_absorpt_correction_T_max 0.9695
_exptl_absorpt_correction_T_min 0.9122
_exptl_absorpt_correction_type multi-scan
_exptl_absorpt_process_details '(SADABS; Bruker, 1999)'
_exptl_crystal_colour colourless
_exptl_crystal_density_diffrn 1.079
_exptl_crystal_density_method 'not measured'
_exptl_crystal_description block
_exptl_crystal_F_000 328
_exptl_crystal_size_max 0.6
_exptl_crystal_size_mid 0.2
_exptl_crystal_size_min 0.2
_refine_diff_density_max 0.404
_refine_diff_density_min -0.192
_refine_diff_density_rms 0.054
_refine_ls_extinction_method none
_refine_ls_goodness_of_fit_ref 1.043
_refine_ls_hydrogen_treatment mixed
_refine_ls_matrix_type full
_refine_ls_number_parameters 185
_refine_ls_number_reflns 3863
_refine_ls_number_restraints 0
_refine_ls_restrained_S_all 1.043
_refine_ls_R_factor_all 0.0629
_refine_ls_R_factor_gt 0.0505
_refine_ls_shift/su_max 0
_refine_ls_shift/su_mean 0
_refine_ls_structure_factor_coef Fsqd
_refine_ls_weighting_details 'calc w=1/[\s^2^(Fo^2^)+(0.0783P)^2^+0.2202P] where P=(Fo^2^+2Fc^2^)/3'
_refine_ls_weighting_scheme calc
_refine_ls_wR_factor_gt 0.1322
_refine_ls_wR_factor_ref 0.144
_reflns_number_gt 3146
_reflns_number_total 3863
_reflns_threshold_expression >2sigma(I)
_cod_data_source_file om200587n_si_007.cif
_cod_data_source_block cu100408
_cod_original_sg_symbol_H-M P-1
_cod_database_code 4065150

loop_
_symmetry_equiv_pos_as_xyz
'x, y, z'
'-x, -y, -z'

loop_
_atom_site_label
_atom_site_type_symbol
_atom_site_fract_x
_atom_site_fract_y
_atom_site_fract_z
_atom_site_U_iso_or_equiv
_atom_site_adp_type
_atom_site_occupancy
_atom_site_symmetry_multiplicity
_atom_site_calc_flag
_atom_site_refinement_flags
C1 C 0.2093(3) 0.6555(3) 0.7939(2) 0.0617(7) Uani 1 1 d .
H1A H 0.1449 0.7126 0.8537 0.093 Uiso 1 1 calc R
H1B H 0.3215 0.6221 0.8231 0.093 Uiso 1 1 calc R
H1C H 0.1647 0.578 0.7867 0.093 Uiso 1 1 calc R
C2 C 0.3232(3) 0.6304(3) 0.5379(3) 0.0673(8) Uani 1 1 d .
H2A H 0.2606 0.5661 0.5237 0.101 Uiso 1 1 calc R
H2B H 0.4245 0.5809 0.5805 0.101 Uiso 1 1 calc R
H2C H 0.3473 0.6767 0.4576 0.101 Uiso 1 1 calc R
C3 C 0.3305(2) 0.8858(2) 0.6332(2) 0.0443(5) Uani 1 1 d .
H3A H 0.4355 0.838 0.6736 0.053 Uiso 1 1 calc R
H3B H 0.3532 0.9136 0.5449 0.053 Uiso 1 1 calc R
C4 C 0.2575(3) 0.9694(2) 0.83144(19) 0.0509(6) Uani 1 1 d .
H4A H 0.3653 0.9106 0.8579 0.061 Uiso 1 1 calc R
H4B H 0.1784 0.9143 0.8484 0.061 Uiso 1 1 calc R
C5 C 0.2134(3) 1.0872(3) 0.9090(2) 0.0610(7) Uani 1 1 d .
H5A H 0.2239 1.0512 0.9985 0.073 Uiso 1 1 calc R
H5B H 0.0989 1.1376 0.893 0.073 Uiso 1 1 calc R
C6 C 0.3185(4) 1.1847(3) 0.8809(2) 0.0683(7) Uani 1 1 d .
H6A H 0.4304 1.1399 0.9098 0.082 Uiso 1 1 calc R
H6B H 0.2766 1.266 0.9254 0.082 Uiso 1 1 calc R
C7 C 0.3178(3) 1.2273(3) 0.7411(2) 0.0564(6) Uani 1 1 d .
H7A H 0.2076 1.2803 0.714 0.068 Uiso 1 1 calc R
H7B H 0.3921 1.2863 0.7212 0.068 Uiso 1 1 calc R
C8 C 0.3703(2) 1.1031(2) 0.6722(2) 0.0480(5) Uani 1 1 d .
H8A H 0.3737 1.1328 0.5816 0.058 Uiso 1 1 calc R
H8B H 0.481 1.0515 0.699 0.058 Uiso 1 1 calc R
C9 C -0.1309(2) 0.8148(2) 0.61502(17) 0.0376(4) Uani 1 1 d .
H9 H -0.2204 0.8807 0.5651 0.045 Uiso 1 1 calc R
C10 C -0.1220(3) 0.6754(2) 0.5753(2) 0.0522(6) Uani 1 1 d .
H10A H -0.0912 0.6747 0.4871 0.078 Uiso 1 1 calc R
H10B H -0.2279 0.6561 0.5869 0.078 Uiso 1 1 calc R
H10C H -0.0412 0.6056 0.6261 0.078 Uiso 1 1 calc R
C11 C -0.1828(3) 0.8188(2) 0.75163(19) 0.0474(5) Uani 1 1 d .
H11A H -0.103 0.7502 0.8045 0.071 Uiso 1 1 calc R
H11B H -0.2886 0.7993 0.7622 0.071 Uiso 1 1 calc R
H11C H -0.1899 0.9094 0.7758 0.071 Uiso 1 1 calc R
C12 C 0.1670(3) 0.8306(2) 0.2538(2) 0.0414(5) Uani 1 1 d .
C13 C 0.1784(3) 0.6852(2) 0.22553(19) 0.0436(5) Uani 1 1 d .
H13A H 0.1914 0.6249 0.3054 0.052 Uiso 1 1 calc R
H13B H 0.0747 0.6844 0.1881 0.052 Uiso 1 1 calc R
C14 C 0.3141(3) 0.6260(2) 0.1393(2) 0.0499(5) Uani 1 1 d .
H14A H 0.4186 0.6214 0.1784 0.06 Uiso 1 1 calc R
H14B H 0.3047 0.6879 0.0605 0.06 Uiso 1 1 calc R
C15 C 0.3144(3) 0.4840(2) 0.1093(2) 0.0595(6) Uani 1 1 d .
H15A H 0.3313 0.4206 0.1862 0.089 Uiso 1 1 calc R
H15B H 0.4017 0.453 0.0503 0.089 Uiso 1 1 calc R
H15C H 0.2104 0.4872 0.0721 0.089 Uiso 1 1 calc R
H12A H 0.270(3) 0.834(2) 0.2812(19) 0.041(6) Uiso 1 1 d .
H12B H 0.153(3) 0.885(2) 0.182(2) 0.043(6) Uiso 1 1 d .
Mg Mg -0.00263(7) 0.93219(6) 0.38439(5) 0.03086(18) Uani 1 1 d .
N1 N 0.01765(18) 0.86151(15) 0.58374(13) 0.0323(3) Uani 1 1 d .
N2 N 0.26088(19) 1.01181(18) 0.69427(14) 0.0388(4) Uani 1 1 d .
Si Si 0.20320(7) 0.75943(6) 0.63666(5) 0.04194(19) Uani 1 1 d .

loop_
_atom_site_aniso_label
_atom_site_aniso_U_11
_atom_site_aniso_U_22
_atom_site_aniso_U_33
_atom_site_aniso_U_23
_atom_site_aniso_U_13
_atom_site_aniso_U_12
C1 0.0745(17) 0.0422(14) 0.0609(14) 0.0095(11) -0.0234(12) -0.0063(12)
C2 0.0620(15) 0.0503(16) 0.0784(18) -0.0255(13) -0.0091(13) 0.0140(12)
C3 0.0346(10) 0.0484(13) 0.0455(11) -0.0103(9) -0.0023(8) -0.0008(9)
C4 0.0647(14) 0.0548(15) 0.0367(10) -0.0057(10) -0.0045(9) -0.0212(12)
C5 0.0877(18) 0.0672(17) 0.0351(11) -0.0140(11) -0.0023(11) -0.0287(14)
C6 0.0894(19) 0.0724(19) 0.0555(14) -0.0203(13) -0.0132(13) -0.0359(15)
C7 0.0630(14) 0.0597(16) 0.0566(13) -0.0119(12) -0.0054(11) -0.0310(12)
C8 0.0393(10) 0.0611(15) 0.0484(11) -0.0069(10) -0.0031(9) -0.0208(10)
C9 0.0459(10) 0.0310(11) 0.0377(9) -0.0056(8) -0.0009(8) -0.0124(8)
C10 0.0702(15) 0.0400(13) 0.0526(12) -0.0123(10) -0.0013(11) -0.0225(11)
C11 0.0587(13) 0.0427(13) 0.0449(11) -0.0078(9) 0.0100(9) -0.0207(10)
C12 0.0482(12) 0.0358(12) 0.0441(11) -0.0155(9) 0.0142(9) -0.0147(9)
C13 0.0537(12) 0.0357(12) 0.0454(11) -0.0161(9) 0.0161(9) -0.0153(9)
C14 0.0592(13) 0.0421(13) 0.0526(12) -0.0184(10) 0.0165(10) -0.0167(10)
C15 0.0751(16) 0.0427(14) 0.0651(15) -0.0225(12) 0.0210(12) -0.0182(12)
Mg 0.0345(3) 0.0278(4) 0.0310(3) -0.0105(2) 0.0049(2) -0.0070(3)
N1 0.0381(8) 0.0253(8) 0.0318(7) -0.0066(6) 0.0009(6) -0.0041(6)
N2 0.0394(9) 0.0438(10) 0.0348(8) -0.0079(7) -0.0010(6) -0.0124(7)
Si 0.0449(3) 0.0310(3) 0.0444(3) -0.0080(2) -0.0065(2) 0.0019(2)

loop_
_atom_type_symbol
_atom_type_description
_atom_type_scat_dispersion_real
_atom_type_scat_dispersion_imag
_atom_type_scat_source
C C 0.0033 0.0016 'International Tables Vol C Tables 4.2.6.8 and 6.1.1.4'
H H 0 0 'International Tables Vol C Tables 4.2.6.8 and 6.1.1.4'
N N 0.0061 0.0033 'International Tables Vol C Tables 4.2.6.8 and 6.1.1.4'
Mg Mg 0.0486 0.0363 'International Tables Vol C Tables 4.2.6.8 and 6.1.1.4'
Si Si 0.0817 0.0704 'International Tables Vol C Tables 4.2.6.8 and 6.1.1.4'

loop_
_geom_angle_atom_site_label_1
_geom_angle_atom_site_label_2
_geom_angle_atom_site_label_3
_geom_angle
_geom_angle_site_symmetry_1
_geom_angle_site_symmetry_3
Si C1 H1A 109.5 . .
Si C1 H1B 109.5 . .
H1A C1 H1B 109.5 . .
Si C1 H1C 109.5 . .
H1A C1 H1C 109.5 . .
H1B C1 H1C 109.5 . .
Si C2 H2A 109.5 . .
Si C2 H2B 109.5 . .
H2A C2 H2B 109.5 . .
Si C2 H2C 109.5 . .
H2A C2 H2C 109.5 . .
H2B C2 H2C 109.5 . .
N2 C3 Si 116.88(14) . .
N2 C3 H3A 108.1 . .
Si C3 H3A 108.1 . .
N2 C3 H3B 108.1 . .
Si C3 H3B 108.1 . .
H3A C3 H3B 107.3 . .
N2 C4 C5 113.87(19) . .
N2 C4 H4A 108.8 . .
C5 C4 H4A 108.8 . .
N2 C4 H4B 108.8 . .
C5 C4 H4B 108.8 . .
H4A C4 H4B 107.7 . .
C4 C5 C6 112.7(2) . .
C4 C5 H5A 109.1 . .
C6 C5 H5A 109.1 . .
C4 C5 H5B 109.1 . .
C6 C5 H5B 109.1 . .
H5A C5 H5B 107.8 . .
C5 C6 C7 109.07(18) . .
C5 C6 H6A 109.9 . .
C7 C6 H6A 109.9 . .
C5 C6 H6B 109.9 . .
C7 C6 H6B 109.9 . .
H6A C6 H6B 108.3 . .
C8 C7 C6 110.1(2) . .
C8 C7 H7A 109.6 . .
C6 C7 H7A 109.6 . .
C8 C7 H7B 109.6 . .
C6 C7 H7B 109.6 . .
H7A C7 H7B 108.1 . .
N2 C8 C7 112.69(18) . .
N2 C8 H8A 109.1 . .
C7 C8 H8A 109.1 . .
N2 C8 H8B 109.1 . .
C7 C8 H8B 109.1 . .
H8A C8 H8B 107.8 . .
N1 C9 C10 113.25(17) . .
N1 C9 C11 114.40(15) . .
C10 C9 C11 110.19(17) . .
N1 C9 H9 106.1 . .
C10 C9 H9 106.1 . .
C11 C9 H9 106.1 . .
C9 C10 H10A 109.5 . .
C9 C10 H10B 109.5 . .
H10A C10 H10B 109.5 . .
C9 C10 H10C 109.5 . .
H10A C10 H10C 109.5 . .
H10B C10 H10C 109.5 . .
C9 C11 H11A 109.5 . .
C9 C11 H11B 109.5 . .
H11A C11 H11B 109.5 . .
C9 C11 H11C 109.5 . .
H11A C11 H11C 109.5 . .
H11B C11 H11C 109.5 . .
C13 C12 Mg 123.05(14) . .
C13 C12 H12A 108.3(13) . .
Mg C12 H12A 105.3(13) . .
C13 C12 H12B 108.2(14) . .
Mg C12 H12B 107.0(14) . .
H12A C12 H12B 103.2(18) . .
C14 C13 C12 115.65(17) . .
C14 C13 H13A 108.4 . .
C12 C13 H13A 108.4 . .
C14 C13 H13B 108.4 . .
C12 C13 H13B 108.4 . .
H13A C13 H13B 107.4 . .
C13 C14 C15 113.34(19) . .
C13 C14 H14A 108.9 . .
C15 C14 H14A 108.9 . .
C13 C14 H14B 108.9 . .
C15 C14 H14B 108.9 . .
H14A C14 H14B 107.7 . .
C14 C15 H15A 109.5 . .
C14 C15 H15B 109.5 . .
H15A C15 H15B 109.5 . .
C14 C15 H15C 109.5 . .
H15A C15 H15C 109.5 . .
H15B C15 H15C 109.5 . .
C12 Mg N1 121.36(7) . 2_576
C12 Mg N1 120.94(8) . .
N1 Mg N1 92.19(6) 2_576 .
C12 Mg N2 110.45(8) . 2_576
N1 Mg N2 93.02(6) 2_576 2_576
N1 Mg N2 114.84(6) . 2_576
C12 Mg Mg 138.24(7) . 2_576
N1 Mg Mg 46.54(4) 2_576 2_576
N1 Mg Mg 45.65(4) . 2_576
N2 Mg Mg 110.05(5) 2_576 2_576
C12 Mg Si 128.54(7) . 2_576
N1 Mg Si 31.26(4) 2_576 2_576
N1 Mg Si 105.81(4) . 2_576
N2 Mg Si 61.79(5) 2_576 2_576
Mg Mg Si 65.56(2) 2_576 2_576
C9 N1 Si 119.39(13) . .
C9 N1 Mg 115.36(11) . 2_576
Si N1 Mg 108.49(8) . 2_576
C9 N1 Mg 104.90(11) . .
Si N1 Mg 116.77(8) . .
Mg N1 Mg 87.81(6) 2_576 .
C8 N2 C3 108.99(16) . .
C8 N2 C4 107.83(16) . .
C3 N2 C4 107.18(17) . .
C8 N2 Mg 123.07(13) . 2_576
C3 N2 Mg 99.10(11) . 2_576
C4 N2 Mg 109.50(13) . 2_576
N1 Si C2 119.27(10) . .
N1 Si C1 117.44(10) . .
C2 Si C1 102.10(13) . .
N1 Si C3 102.61(8) . .
C2 Si C3 102.60(12) . .
C1 Si C3 112.08(11) . .
N1 Si Mg 40.25(5) . 2_576
C2 Si Mg 140.61(10) . 2_576
C1 Si Mg 117.24(9) . 2_576
C3 Si Mg 65.49(6) . 2_576

loop_
_geom_bond_atom_site_label_1
_geom_bond_atom_site_label_2
_geom_bond_distance
_geom_bond_site_symmetry_2
C1 Si 1.887(2) .
C1 H1A 0.98 .
C1 H1B 0.98 .
C1 H1C 0.98 .
C2 Si 1.870(2) .
C2 H2A 0.98 .
C2 H2B 0.98 .
C2 H2C 0.98 .
C3 N2 1.494(3) .
C3 Si 1.897(2) .
C3 H3A 0.99 .
C3 H3B 0.99 .
C4 N2 1.494(3) .
C4 C5 1.511(3) .
C4 H4A 0.99 .
C4 H4B 0.99 .
C5 C6 1.512(4) .
C5 H5A 0.99 .
C5 H5B 0.99 .
C6 C7 1.519(3) .
C6 H6A 0.99 .
C6 H6B 0.99 .
C7 C8 1.510(3) .
C7 H7A 0.99 .
C7 H7B 0.99 .
C8 N2 1.485(3) .
C8 H8A 0.99 .
C8 H8B 0.99 .
C9 N1 1.491(2) .
C9 C10 1.522(3) .
C9 C11 1.529(3) .
C9 H9 1 .
C10 H10A 0.98 .
C10 H10B 0.98 .
C10 H10C 0.98 .
C11 H11A 0.98 .
C11 H11B 0.98 .
C11 H11C 0.98 .
C12 C13 1.534(3) .
C12 Mg 2.148(2) .
C12 H12A 0.95(2) .
C12 H12B 0.90(2) .
C13 C14 1.512(3) .
C13 H13A 0.99 .
C13 H13B 0.99 .
C14 C15 1.527(3) .
C14 H14A 0.99 .
C14 H14B 0.99 .
C15 H15A 0.98 .
C15 H15B 0.98 .
C15 H15C 0.98 .
Mg N1 2.1512(16) 2_576
Mg N1 2.1836(16) .
Mg N2 2.2983(17) 2_576
Mg Mg 3.0061(12) 2_576
Mg Si 3.1576(9) 2_576
N1 Si 1.7279(16) .
N1 Mg 2.1512(16) 2_576
N2 Mg 2.2983(17) 2_576
Si Mg 3.1576(9) 2_576
